data_4314988
loop_
_publ_author_name
'Guo-Liang Wang'
'Yue-Jian Lin'
'Heinz Berke'
'Guo-Xin Jin'

_publ_section_title
;
 Two-Step Assembly of Multinuclear Metallacycles with Half-Sandwich Ir,
 Rh, and Ru Fragments for Counteranion Encapsulation
;
_journal_name_full 'Inorganic Chemistry'
_journal_page_first 2193
_journal_page_last 2201
_journal_paper_doi 10.1021/ic902011v
_journal_volume 49
_journal_year 2010
_chemical_formula_sum 'C126 H144 F18 N6 O30 Ru6 S6'
_chemical_formula_weight 3363.25
_chemical_name_systematic
; 
 ? 
;
_space_group_IT_number 2
_symmetry_cell_setting triclinic
_symmetry_space_group_name_Hall '-P 1'
_symmetry_space_group_name_H-M 'P -1'
_atom_sites_solution_hydrogens geom
_atom_sites_solution_primary direct
_atom_sites_solution_secondary difmap
_audit_creation_method SHELXL-97
_cell_angle_alpha 111.8390(10)
_cell_angle_beta 107.3050(10)
_cell_angle_gamma 100.1340(10)
_cell_formula_units_Z 1
_cell_length_a 12.6905(13)
_cell_length_b 18.6147(19)
_cell_length_c 18.9997(19)
_cell_measurement_reflns_used 4305
_cell_measurement_temperature 203(2)
_cell_measurement_theta_max 23.121
_cell_measurement_theta_min 2.284
_cell_volume 3763.8(7)
_computing_cell_refinement 'Bruker SMART'
_computing_data_collection 'Bruker SMART'
_computing_data_reduction 'Bruker SAINT'
_computing_molecular_graphics 'Bruker SHELXTL'
_computing_publication_material 'Bruker SHELXTL'
_computing_structure_refinement 'SHELXL-97 (Sheldrick, 1997)'
_computing_structure_solution 'SHELXS-97 (Sheldrick, 1990)'
_diffrn_ambient_temperature 203(2)
_diffrn_measured_fraction_theta_full 0.986
_diffrn_measured_fraction_theta_max 0.986
_diffrn_measurement_device_type 'CCD area detector'
_diffrn_measurement_method 'phi and omega scans'
_diffrn_radiation_monochromator graphite
_diffrn_radiation_source 'fine-focus sealed tube'
_diffrn_radiation_type MoK\a
_diffrn_radiation_wavelength 0.71073
_diffrn_reflns_av_R_equivalents 0.0282
_diffrn_reflns_av_sigmaI/netI 0.0669
_diffrn_reflns_limit_h_max 15
_diffrn_reflns_limit_h_min -15
_diffrn_reflns_limit_k_max 22
_diffrn_reflns_limit_k_min -14
_diffrn_reflns_limit_l_max 20
_diffrn_reflns_limit_l_min -22
_diffrn_reflns_number 18913
_diffrn_reflns_theta_full 25.01
_diffrn_reflns_theta_max 25.01
_diffrn_reflns_theta_min 1.25
_diffrn_standards_decay_% 2.50
_exptl_absorpt_coefficient_mu 0.760
_exptl_absorpt_correction_T_max 0.9279
_exptl_absorpt_correction_T_min 0.8629
_exptl_absorpt_correction_type multi-scan
_exptl_absorpt_process_details sadabs
_exptl_crystal_colour red
_exptl_crystal_density_diffrn 1.484
_exptl_crystal_density_method 'not measured'
_exptl_crystal_description prism
_exptl_crystal_F_000 1704
_exptl_crystal_size_max 0.20
_exptl_crystal_size_mid 0.12
_exptl_crystal_size_min 0.10
_refine_diff_density_max 1.671
_refine_diff_density_min -1.190
_refine_diff_density_rms 0.125
_refine_ls_extinction_method none
_refine_ls_goodness_of_fit_ref 1.128
_refine_ls_hydrogen_treatment constr
_refine_ls_matrix_type full
_refine_ls_number_parameters 836
_refine_ls_number_reflns 13075
_refine_ls_number_restraints 6
_refine_ls_restrained_S_all 1.139
_refine_ls_R_factor_all 0.0929
_refine_ls_R_factor_gt 0.0682
_refine_ls_shift/su_max 0.001
_refine_ls_shift/su_mean 0.000
_refine_ls_structure_factor_coef Fsqd
_refine_ls_weighting_details 'calc w=1/[\s^2^(Fo^2^)+(0.1181P)^2^+0.0000P] where P=(Fo^2^+2Fc^2^)/3'
_refine_ls_weighting_scheme calc
_refine_ls_wR_factor_gt 0.1914
_refine_ls_wR_factor_ref 0.2098
_reflns_number_gt 9041
_reflns_number_total 13075
_reflns_threshold_expression >2sigma(I)
_cod_data_source_file ic902011v_si_001_5.cif
_cod_data_source_block compound5
_cod_depositor_comments
;
The following automatic conversions were performed:

'_symmetry_cell_setting' value 'Triclinic' changed to 'triclinic'
according to the built-in table from CIF Core dictionary named
'cif_core.dic' version 2.4.1 from 2010-06-29.

Automatic conversion script
Id: cif_fix_values 1646 2011-03-28 12:23:43Z adriana 
;
_cod_database_code 4314988

loop_
_symmetry_equiv_pos_as_xyz
'x, y, z'
'-x, -y, -z'

loop_
_atom_site_label
_atom_site_type_symbol
_atom_site_fract_x
_atom_site_fract_y
_atom_site_fract_z
_atom_site_U_iso_or_equiv
_atom_site_adp_type
_atom_site_occupancy
_atom_site_symmetry_multiplicity
_atom_site_calc_flag
_atom_site_refinement_flags
_atom_site_disorder_assembly
_atom_site_disorder_group
Ru1 Ru 1.23426(4) 0.39255(3) 0.48149(3) 0.03639(17) Uani 1 1 d . . .
Ru2 Ru 0.42454(5) 0.06586(4) 0.28269(4) 0.0477(2) Uani 1 1 d . . .
Ru3 Ru 0.83677(4) -0.29633(3) 0.05814(3) 0.03687(17) Uani 1 1 d . . .
N1 N 0.6054(5) 0.1184(3) 0.3197(4) 0.0487(15) Uani 1 1 d . . .
N2 N 0.7437(5) -0.2187(3) 0.1059(3) 0.0376(13) Uani 1 1 d . . .
N3 N 0.7795(4) -0.3728(3) 0.4176(3) 0.0359(12) Uani 1 1 d . . .
O1 O 1.0735(4) 0.4049(3) 0.4676(3) 0.0427(11) Uani 1 1 d . . .
O2 O 1.1554(4) 0.2689(3) 0.4173(3) 0.0426(11) Uani 1 1 d . . .
O3 O 0.4712(4) -0.0276(3) 0.3019(3) 0.0378(10) Uani 1 1 d . . .
O4 O 0.4294(4) 0.0114(3) 0.1686(3) 0.0456(12) Uani 1 1 d . . .
O5 O 0.9411(4) -0.2548(3) 0.1803(3) 0.0426(11) Uani 1 1 d . . .
O6 O 0.7216(4) -0.3785(3) 0.0713(3) 0.0444(11) Uani 1 1 d . . .
O7 O 0.4901(7) 0.2898(7) 0.1264(5) 0.143(4) Uani 1 1 d . . .
O8 O 0.6257(8) 0.3304(5) 0.2640(4) 0.124(3) Uani 1 1 d . . .
O9 O 0.6335(13) 0.4076(7) 0.1900(11) 0.222(7) Uani 1 1 d . . .
O10 O 0.1720(6) 0.6447(5) 0.3807(5) 0.104(2) Uani 1 1 d . . .
O11 O 0.3785(6) 0.6749(5) 0.4616(5) 0.103(3) Uani 1 1 d . . .
O12 O 0.3113(9) 0.7847(6) 0.4343(5) 0.148(4) Uani 1 1 d D . .
F1 F 0.8054(6) 0.3049(6) 0.1980(5) 0.152(4) Uani 1 1 d . . .
F2 F 0.6346(15) 0.2052(7) 0.1355(7) 0.265(10) Uani 1 1 d . . .
F3 F 0.6945(7) 0.2871(6) 0.0802(4) 0.142(3) Uani 1 1 d . . .
F4 F 0.3011(11) 0.5880(6) 0.2885(10) 0.235(6) Uani 1 1 d D . .
F5 F 0.2519(13) 0.7110(11) 0.2809(8) 0.271(8) Uani 1 1 d D . .
F6 F 0.4259(12) 0.7162(11) 0.3431(11) 0.281(8) Uani 1 1 d D . .
S1 S 0.6074(3) 0.32910(18) 0.18825(18) 0.0944(10) Uani 1 1 d D . .
S2 S 0.2905(3) 0.6805(2) 0.40419(18) 0.0974(10) Uani 1 1 d D . .
S3 S 0.9355(8) 0.9803(7) 0.4527(5) 0.187(4) Uani 0.50 1 d P . 1
O13 O 0.8696(9) 1.0128(5) 0.4439(5) 0.157(4) Uani 0.50 1 d P A 1
O14 O 0.9147(15) 0.8945(6) 0.4583(11) 0.261(8) Uani 0.50 1 d P B 1
O15 O 0.9817(8) 0.9632(4) 0.3902(5) 0.142(4) Uani 0.50 1 d P C 1
C63 C 0.9355(8) 0.9803(7) 0.4527(5) 0.187(4) Uani 0.50 1 d P . 2
F7 F 0.8696(9) 1.0128(5) 0.4439(5) 0.157(4) Uani 0.50 1 d P D 2
F8 F 0.9147(15) 0.8945(6) 0.4583(11) 0.261(8) Uani 0.50 1 d P E 2
F9 F 0.9817(8) 0.9632(4) 0.3902(5) 0.142(4) Uani 0.50 1 d P F 2
C1 C 0.8768(6) 0.3797(4) 0.4456(5) 0.054(2) Uani 1 1 d . . .
H1A H 0.8935 0.4338 0.4483 0.080 Uiso 1 1 calc R . .
H1B H 0.8654 0.3826 0.4947 0.080 Uiso 1 1 calc R . .
H1C H 0.8066 0.3428 0.3970 0.080 Uiso 1 1 calc R . .
C2 C 0.9778(6) 0.3486(4) 0.4406(5) 0.0428(17) Uani 1 1 d . . .
C3 C 0.9606(6) 0.2637(4) 0.4062(4) 0.0431(17) Uani 1 1 d . . .
C4 C 1.0479(6) 0.2298(4) 0.3950(4) 0.0455(17) Uani 1 1 d . . .
C5 C 1.0174(7) 0.1384(5) 0.3494(6) 0.065(2) Uani 1 1 d . . .
H5A H 0.9385 0.1153 0.3075 0.097 Uiso 1 1 calc R . .
H5B H 1.0230 0.1153 0.3880 0.097 Uiso 1 1 calc R . .
H5C H 1.0712 0.1256 0.3232 0.097 Uiso 1 1 calc R . .
C6 C 0.6857(6) 0.1265(4) 0.3897(4) 0.0444(17) Uani 1 1 d . . .
H6 H 0.6624 0.1014 0.4198 0.053 Uiso 1 1 calc R . .
C7 C 0.8019(6) 0.1712(4) 0.4180(5) 0.0454(17) Uani 1 1 d . . .
H7 H 0.8560 0.1759 0.4670 0.054 Uiso 1 1 calc R . .
C8 C 0.8392(5) 0.2087(4) 0.3760(4) 0.0427(17) Uani 1 1 d . . .
C9 C 0.7570(7) 0.1965(5) 0.3028(6) 0.066(2) Uani 1 1 d . . .
H9 H 0.7797 0.2188 0.2705 0.079 Uiso 1 1 calc R . .
C10 C 0.6409(7) 0.1517(5) 0.2759(6) 0.074(3) Uani 1 1 d . . .
H10 H 0.5862 0.1447 0.2259 0.089 Uiso 1 1 calc R . .
C11 C 0.5554(6) -0.1305(4) 0.2979(4) 0.0439(16) Uani 1 1 d . . .
H11A H 0.6337 -0.1039 0.3408 0.066 Uiso 1 1 calc R . .
H11B H 0.5532 -0.1796 0.2540 0.066 Uiso 1 1 calc R . .
H11C H 0.5012 -0.1450 0.3210 0.066 Uiso 1 1 calc R . .
C12 C 0.5216(5) -0.0732(4) 0.2637(4) 0.0383(15) Uani 1 1 d . . .
C13 C 0.5384(5) -0.0760(4) 0.1925(4) 0.0386(15) Uani 1 1 d . . .
C14 C 0.4854(6) -0.0375(4) 0.1457(5) 0.0467(18) Uani 1 1 d . . .
C15 C 0.4879(9) -0.0530(6) 0.0640(6) 0.075(3) Uani 1 1 d . . .
H15A H 0.4114 -0.0874 0.0209 0.112 Uiso 1 1 calc R . .
H15B H 0.5448 -0.0803 0.0556 0.112 Uiso 1 1 calc R . .
H15C H 0.5092 -0.0014 0.0618 0.112 Uiso 1 1 calc R . .
C16 C 0.6267(6) -0.2442(5) 0.0630(4) 0.0458(18) Uani 1 1 d . . .
H16 H 0.5909 -0.2934 0.0138 0.055 Uiso 1 1 calc R . .
C17 C 0.5596(6) -0.1990(4) 0.0907(4) 0.0475(18) Uani 1 1 d . . .
H17 H 0.4786 -0.2183 0.0601 0.057 Uiso 1 1 calc R . .
C18 C 0.6085(6) -0.1267(4) 0.1618(4) 0.0358(15) Uani 1 1 d . . .
C19 C 0.7286(6) -0.1023(4) 0.2030(4) 0.0445(17) Uani 1 1 d . . .
H19 H 0.7671 -0.0528 0.2519 0.053 Uiso 1 1 calc R . .
C20 C 0.7915(6) -0.1495(4) 0.1732(4) 0.0447(17) Uani 1 1 d . . .
H20 H 0.8728 -0.1313 0.2026 0.054 Uiso 1 1 calc R . .
C21 C 0.6216(7) -0.4449(5) 0.1269(5) 0.061(2) Uani 1 1 d . . .
H21A H 0.5604 -0.4640 0.0728 0.092 Uiso 1 1 calc R . .
H21B H 0.5927 -0.4217 0.1692 0.092 Uiso 1 1 calc R . .
H21C H 0.6455 -0.4903 0.1310 0.092 Uiso 1 1 calc R . .
C22 C 0.7247(6) -0.3804(5) 0.1386(5) 0.0449(17) Uani 1 1 d . . .
C23 C 0.8125(5) -0.3324(4) 0.2159(4) 0.0375(15) Uani 1 1 d . . .
C24 C 0.9184(6) -0.2749(4) 0.2328(4) 0.0408(16) Uani 1 1 d . . .
C25 C 1.0137(6) -0.2350(5) 0.3165(5) 0.0529(19) Uani 1 1 d . . .
H25A H 1.0829 -0.2041 0.3156 0.079 Uiso 1 1 calc R . .
H25B H 1.0310 -0.2764 0.3331 0.079 Uiso 1 1 calc R . .
H25C H 0.9895 -0.1984 0.3555 0.079 Uiso 1 1 calc R . .
C26 C 0.8169(6) -0.4219(4) 0.3666(5) 0.0462(17) Uani 1 1 d . . .
H26 H 0.8355 -0.4658 0.3746 0.055 Uiso 1 1 calc R . .
C27 C 0.8286(7) -0.4088(4) 0.3020(5) 0.0510(19) Uani 1 1 d . . .
H27 H 0.8554 -0.4441 0.2667 0.061 Uiso 1 1 calc R . .
C28 C 0.8020(5) -0.3452(4) 0.2876(4) 0.0362(15) Uani 1 1 d . . .
C29 C 0.7625(6) -0.2968(5) 0.3408(5) 0.0502(18) Uani 1 1 d . . .
H29 H 0.7416 -0.2533 0.3334 0.060 Uiso 1 1 calc R . .
C30 C 0.7530(6) -0.3109(5) 0.4046(5) 0.0455(17) Uani 1 1 d . . .
H30 H 0.7269 -0.2759 0.4408 0.055 Uiso 1 1 calc R . .
C31 C 1.2738(6) 0.4263(6) 0.3911(5) 0.056(2) Uani 1 1 d . . .
C32 C 1.2760(6) 0.4961(5) 0.4549(6) 0.054(2) Uani 1 1 d . . .
H32 H 1.2307 0.5279 0.4421 0.065 Uiso 1 1 calc R . .
C33 C 1.3455(6) 0.5195(4) 0.5384(5) 0.0503(19) Uani 1 1 d . . .
H33 H 1.3458 0.5666 0.5806 0.060 Uiso 1 1 calc R . .
C34 C 1.4140(6) 0.4729(5) 0.5585(5) 0.0511(19) Uani 1 1 d . . .
C35 C 1.4143(6) 0.4032(5) 0.4964(5) 0.053(2) Uani 1 1 d . . .
H35 H 1.4616 0.3728 0.5099 0.063 Uiso 1 1 calc R . .
C36 C 1.3424(6) 0.3780(5) 0.4118(5) 0.0527(19) Uani 1 1 d . . .
H36 H 1.3403 0.3299 0.3699 0.063 Uiso 1 1 calc R . .
C37 C 1.1957(8) 0.3979(8) 0.3009(7) 0.094(4) Uani 1 1 d . . .
H37 H 1.2401 0.4293 0.2809 0.113 Uiso 1 1 calc R . .
C38 C 1.171(2) 0.3158(13) 0.2486(8) 0.262(16) Uani 1 1 d . . .
H38A H 1.2432 0.3027 0.2565 0.393 Uiso 1 1 calc R . .
H38B H 1.1338 0.3057 0.1917 0.393 Uiso 1 1 calc R . .
H38C H 1.1196 0.2820 0.2610 0.393 Uiso 1 1 calc R . .
C39 C 1.0823(13) 0.4184(11) 0.2890(9) 0.199(10) Uani 1 1 d . . .
H39A H 1.0371 0.3986 0.2305 0.299 Uiso 1 1 calc R . .
H39B H 1.1002 0.4772 0.3173 0.299 Uiso 1 1 calc R . .
H39C H 1.0376 0.3925 0.3116 0.299 Uiso 1 1 calc R . .
C40 C 1.4797(7) 0.4940(6) 0.6473(5) 0.073(3) Uani 1 1 d . . .
H40A H 1.4964 0.4464 0.6510 0.109 Uiso 1 1 calc R . .
H40B H 1.4330 0.5115 0.6784 0.109 Uiso 1 1 calc R . .
H40C H 1.5523 0.5380 0.6698 0.109 Uiso 1 1 calc R . .
C41 C 0.3316(9) 0.0782(8) 0.3651(7) 0.083(3) Uani 1 1 d . . .
C42 C 0.4079(10) 0.1513(9) 0.3896(8) 0.112(5) Uani 1 1 d . . .
H42 H 0.4617 0.1817 0.4449 0.134 Uiso 1 1 calc R . .
C43 C 0.4069(11) 0.1839(7) 0.3292(13) 0.126(6) Uani 1 1 d . . .
H43 H 0.4620 0.2342 0.3459 0.151 Uiso 1 1 calc R . .
C44 C 0.3237(9) 0.1400(7) 0.2465(8) 0.082(3) Uani 1 1 d . . .
C45 C 0.2458(7) 0.0649(6) 0.2271(6) 0.065(2) Uani 1 1 d . . .
H45 H 0.1881 0.0333 0.1733 0.078 Uiso 1 1 calc R . .
C46 C 0.2522(7) 0.0370(6) 0.2843(5) 0.060(2) Uani 1 1 d . . .
H46 H 0.1987 -0.0139 0.2676 0.072 Uiso 1 1 calc R . .
C47 C 0.3424(16) 0.0439(12) 0.4307(11) 0.142(7) Uani 1 1 d . . .
H47 H 0.4251 0.0548 0.4643 0.170 Uiso 1 1 calc R . .
C48 C 0.2844(16) -0.0347(14) 0.3923(11) 0.161(8) Uani 1 1 d . . .
H48A H 0.2025 -0.0433 0.3639 0.241 Uiso 1 1 calc R . .
H48B H 0.2933 -0.0564 0.4321 0.241 Uiso 1 1 calc R . .
H48C H 0.3146 -0.0625 0.3524 0.241 Uiso 1 1 calc R . .
C49 C 0.286(2) 0.097(2) 0.4829(12) 0.38(3) Uani 1 1 d . . .
H49A H 0.2848 0.0827 0.5267 0.564 Uiso 1 1 calc R . .
H49B H 0.2067 0.0881 0.4476 0.564 Uiso 1 1 calc R . .
H49C H 0.3310 0.1547 0.5069 0.564 Uiso 1 1 calc R . .
C50 C 0.3246(13) 0.1632(10) 0.1770(12) 0.165(8) Uani 1 1 d . . .
H50A H 0.3595 0.1299 0.1443 0.248 Uiso 1 1 calc R . .
H50B H 0.3695 0.2205 0.2009 0.248 Uiso 1 1 calc R . .
H50C H 0.2452 0.1538 0.1420 0.248 Uiso 1 1 calc R . .
C51 C 0.9844(6) -0.2495(4) 0.0306(4) 0.0457(17) Uani 1 1 d . . .
C52 C 0.9697(6) -0.3335(5) 0.0154(5) 0.0514(19) Uani 1 1 d . . .
H52 H 1.0330 -0.3476 0.0407 0.062 Uiso 1 1 calc R . .
C53 C 0.8609(6) -0.3938(4) -0.0372(4) 0.0471(18) Uani 1 1 d . . .
H53 H 0.8527 -0.4484 -0.0475 0.057 Uiso 1 1 calc R . .
C54 C 0.7626(6) -0.3748(5) -0.0753(4) 0.0471(18) Uani 1 1 d . . .
C55 C 0.7766(6) -0.2930(4) -0.0604(4) 0.0438(17) Uani 1 1 d . . .
H55 H 0.7131 -0.2788 -0.0853 0.053 Uiso 1 1 calc R . .
C56 C 0.8868(7) -0.2321(5) -0.0077(4) 0.0478(18) Uani 1 1 d . . .
H56 H 0.8945 -0.1778 0.0019 0.057 Uiso 1 1 calc R . .
C57 C 1.1012(7) -0.1830(6) 0.0848(5) 0.064(2) Uani 1 1 d . . .
H57 H 1.0861 -0.1311 0.1105 0.076 Uiso 1 1 calc R . .
C58 C 1.1807(7) -0.1954(6) 0.1543(6) 0.080(3) Uani 1 1 d . . .
H58A H 1.1437 -0.1958 0.1921 0.120 Uiso 1 1 calc R . .
H58B H 1.2544 -0.1512 0.1838 0.120 Uiso 1 1 calc R . .
H58C H 1.1945 -0.2471 0.1311 0.120 Uiso 1 1 calc R . .
C59 C 1.1619(11) -0.1743(10) 0.0293(9) 0.152(7) Uani 1 1 d . . .
H59A H 1.1696 -0.2264 -0.0018 0.228 Uiso 1 1 calc R . .
H59B H 1.2387 -0.1336 0.0628 0.228 Uiso 1 1 calc R . .
H59C H 1.1163 -0.1573 -0.0086 0.228 Uiso 1 1 calc R . .
C60 C 0.6468(6) -0.4406(5) -0.1266(5) 0.056(2) Uani 1 1 d . . .
H60A H 0.5857 -0.4161 -0.1350 0.083 Uiso 1 1 calc R . .
H60B H 0.6336 -0.4731 -0.0983 0.083 Uiso 1 1 calc R . .
H60C H 0.6460 -0.4754 -0.1796 0.083 Uiso 1 1 calc R . .
C61 C 0.6947(15) 0.278(2) 0.1482(9) 0.260(17) Uani 1 1 d D . .
C62 C 0.3114(16) 0.6687(10) 0.3139(10) 0.206(9) Uiso 1 1 d D . .

loop_
_atom_site_aniso_label
_atom_site_aniso_U_11
_atom_site_aniso_U_22
_atom_site_aniso_U_33
_atom_site_aniso_U_23
_atom_site_aniso_U_13
_atom_site_aniso_U_12
Ru1 0.0258(3) 0.0371(3) 0.0479(3) 0.0230(3) 0.0123(2) 0.0095(2)
Ru2 0.0276(3) 0.0382(3) 0.0646(4) 0.0135(3) 0.0126(3) 0.0135(2)
Ru3 0.0304(3) 0.0384(3) 0.0451(3) 0.0182(3) 0.0193(2) 0.0125(2)
N1 0.033(3) 0.034(3) 0.072(4) 0.024(3) 0.012(3) 0.011(3)
N2 0.033(3) 0.044(3) 0.040(3) 0.018(3) 0.021(2) 0.012(3)
N3 0.029(3) 0.035(3) 0.046(3) 0.021(3) 0.014(2) 0.011(2)
O1 0.029(2) 0.029(2) 0.067(3) 0.024(2) 0.012(2) 0.007(2)
O2 0.030(3) 0.038(3) 0.049(3) 0.016(2) 0.006(2) 0.011(2)
O3 0.032(2) 0.031(2) 0.046(3) 0.010(2) 0.019(2) 0.0092(19)
O4 0.033(2) 0.047(3) 0.062(3) 0.031(3) 0.018(2) 0.014(2)
O5 0.032(2) 0.044(3) 0.054(3) 0.023(2) 0.022(2) 0.009(2)
O6 0.033(2) 0.047(3) 0.054(3) 0.028(2) 0.017(2) 0.006(2)
O7 0.080(6) 0.222(11) 0.103(6) 0.082(7) 0.008(5) 0.025(7)
O8 0.139(7) 0.124(7) 0.057(4) 0.003(4) -0.007(4) 0.091(6)
O9 0.252(16) 0.147(10) 0.40(2) 0.206(13) 0.178(16) 0.098(10)
O10 0.057(4) 0.135(7) 0.105(5) 0.048(5) 0.020(4) 0.031(4)
O11 0.063(4) 0.109(6) 0.164(7) 0.101(6) 0.026(5) 0.038(4)
O12 0.174(10) 0.165(9) 0.097(6) 0.036(6) 0.036(6) 0.118(8)
F1 0.070(4) 0.233(10) 0.156(7) 0.142(7) 0.010(4) -0.002(5)
F2 0.39(2) 0.140(9) 0.114(8) 0.033(6) 0.028(10) -0.076(11)
F3 0.150(7) 0.202(9) 0.086(5) 0.086(5) 0.030(5) 0.068(6)
F4 0.276(13) 0.105(7) 0.436(19) 0.122(10) 0.257(14) 0.113(8)
F5 0.359(17) 0.52(2) 0.299(14) 0.360(17) 0.255(14) 0.340(18)
F6 0.195(12) 0.350(19) 0.44(2) 0.272(18) 0.202(14) 0.076(12)
S1 0.0846(19) 0.0877(19) 0.0846(19) 0.0574(16) -0.0098(15) 0.0023(15)
S2 0.0791(19) 0.121(3) 0.0770(17) 0.0519(18) 0.0193(15) 0.0012(17)
S3 0.179(8) 0.253(11) 0.087(5) 0.064(6) -0.014(5) 0.122(8)
O13 0.168(9) 0.122(7) 0.117(7) 0.041(5) -0.026(6) 0.072(7)
O14 0.36(2) 0.051(5) 0.37(2) 0.043(8) 0.226(17) 0.045(8)
O15 0.159(8) 0.078(5) 0.093(6) 0.008(4) -0.036(5) 0.041(5)
C63 0.179(8) 0.253(11) 0.087(5) 0.064(6) -0.014(5) 0.122(8)
F7 0.168(9) 0.122(7) 0.117(7) 0.041(5) -0.026(6) 0.072(7)
F8 0.36(2) 0.051(5) 0.37(2) 0.043(8) 0.226(17) 0.045(8)
F9 0.159(8) 0.078(5) 0.093(6) 0.008(4) -0.036(5) 0.041(5)
C1 0.028(4) 0.047(4) 0.092(6) 0.038(4) 0.021(4) 0.014(3)
C2 0.030(4) 0.031(4) 0.062(4) 0.021(3) 0.013(3) 0.009(3)
C3 0.029(3) 0.036(4) 0.054(4) 0.018(3) 0.007(3) 0.008(3)
C4 0.042(4) 0.036(4) 0.051(4) 0.017(3) 0.013(3) 0.014(3)
C5 0.054(5) 0.039(4) 0.087(6) 0.018(4) 0.022(5) 0.013(4)
C6 0.033(4) 0.044(4) 0.050(4) 0.016(3) 0.015(3) 0.011(3)
C7 0.034(4) 0.043(4) 0.052(4) 0.019(3) 0.012(3) 0.011(3)
C8 0.028(3) 0.033(4) 0.061(4) 0.024(3) 0.008(3) 0.005(3)
C9 0.045(5) 0.054(5) 0.085(6) 0.047(5) -0.001(4) -0.002(4)
C10 0.046(5) 0.064(6) 0.095(7) 0.052(5) -0.006(5) 0.005(4)
C11 0.047(4) 0.044(4) 0.049(4) 0.021(3) 0.026(3) 0.020(3)
C12 0.027(3) 0.039(4) 0.041(4) 0.015(3) 0.009(3) 0.006(3)
C13 0.029(3) 0.036(4) 0.046(4) 0.013(3) 0.017(3) 0.007(3)
C14 0.033(4) 0.042(4) 0.067(5) 0.030(4) 0.019(4) 0.008(3)
C15 0.093(7) 0.109(8) 0.083(6) 0.072(6) 0.063(6) 0.055(6)
C16 0.037(4) 0.053(4) 0.041(4) 0.011(3) 0.016(3) 0.021(3)
C17 0.030(4) 0.053(4) 0.054(4) 0.021(4) 0.014(3) 0.013(3)
C18 0.037(4) 0.043(4) 0.039(4) 0.022(3) 0.023(3) 0.017(3)
C19 0.035(4) 0.041(4) 0.052(4) 0.014(3) 0.019(3) 0.012(3)
C20 0.030(3) 0.036(4) 0.060(5) 0.015(3) 0.019(3) 0.004(3)
C21 0.046(4) 0.065(5) 0.062(5) 0.033(4) 0.017(4) -0.005(4)
C22 0.033(4) 0.057(5) 0.056(5) 0.037(4) 0.019(3) 0.012(3)
C23 0.035(4) 0.034(4) 0.044(4) 0.018(3) 0.017(3) 0.010(3)
C24 0.032(4) 0.040(4) 0.050(4) 0.019(3) 0.017(3) 0.014(3)
C25 0.031(4) 0.059(5) 0.061(5) 0.028(4) 0.013(3) 0.003(3)
C26 0.060(5) 0.033(4) 0.060(5) 0.028(3) 0.030(4) 0.022(3)
C27 0.070(5) 0.040(4) 0.051(4) 0.017(3) 0.035(4) 0.022(4)
C28 0.027(3) 0.032(3) 0.045(4) 0.014(3) 0.013(3) 0.009(3)
C29 0.052(4) 0.053(5) 0.066(5) 0.038(4) 0.029(4) 0.029(4)
C30 0.043(4) 0.055(5) 0.056(4) 0.030(4) 0.028(3) 0.032(4)
C31 0.038(4) 0.085(6) 0.064(5) 0.054(5) 0.022(4) 0.014(4)
C32 0.040(4) 0.057(5) 0.093(6) 0.055(5) 0.031(4) 0.021(4)
C33 0.042(4) 0.036(4) 0.075(5) 0.028(4) 0.026(4) 0.007(3)
C34 0.022(3) 0.059(5) 0.066(5) 0.033(4) 0.012(3) -0.002(3)
C35 0.031(4) 0.058(5) 0.080(6) 0.041(5) 0.024(4) 0.015(4)
C36 0.039(4) 0.070(5) 0.056(5) 0.031(4) 0.025(4) 0.014(4)
C37 0.057(6) 0.154(11) 0.085(7) 0.087(8) 0.018(5) 0.007(6)
C38 0.46(4) 0.24(2) 0.053(8) 0.021(11) 0.025(14) 0.25(3)
C39 0.132(14) 0.201(18) 0.127(13) 0.023(12) -0.061(11) 0.052(13)
C40 0.033(4) 0.102(7) 0.065(5) 0.043(5) 0.006(4) -0.005(4)
C41 0.066(6) 0.126(10) 0.070(6) 0.037(7) 0.035(6) 0.062(7)
C42 0.062(7) 0.091(9) 0.108(10) -0.024(8) 0.018(7) 0.042(7)
C43 0.079(9) 0.048(6) 0.225(18) 0.018(9) 0.072(11) 0.039(6)
C44 0.059(6) 0.074(7) 0.143(10) 0.064(7) 0.049(7) 0.041(6)
C45 0.047(5) 0.078(6) 0.081(6) 0.036(5) 0.029(4) 0.036(5)
C46 0.038(4) 0.084(6) 0.072(6) 0.037(5) 0.029(4) 0.033(4)
C47 0.129(13) 0.167(16) 0.132(13) 0.024(12) 0.097(11) 0.072(13)
C48 0.164(17) 0.26(2) 0.150(16) 0.120(17) 0.115(14) 0.125(18)
C49 0.44(4) 0.82(7) 0.174(18) 0.31(3) 0.22(2) 0.51(5)
C50 0.147(13) 0.231(17) 0.33(2) 0.245(19) 0.166(15) 0.156(13)
C51 0.042(4) 0.048(4) 0.052(4) 0.018(3) 0.030(3) 0.014(3)
C52 0.039(4) 0.050(5) 0.061(5) 0.014(4) 0.028(4) 0.016(3)
C53 0.046(4) 0.042(4) 0.055(4) 0.018(3) 0.022(4) 0.023(3)
C54 0.042(4) 0.054(5) 0.040(4) 0.016(3) 0.017(3) 0.013(3)
C55 0.043(4) 0.050(4) 0.048(4) 0.025(4) 0.023(3) 0.022(3)
C56 0.061(5) 0.046(4) 0.052(4) 0.022(4) 0.041(4) 0.019(4)
C57 0.045(5) 0.068(6) 0.073(6) 0.027(5) 0.031(4) 0.005(4)
C58 0.044(5) 0.073(6) 0.092(7) 0.010(5) 0.027(5) 0.010(5)
C59 0.093(9) 0.203(16) 0.130(11) 0.068(11) 0.061(8) -0.036(10)
C60 0.042(4) 0.061(5) 0.045(4) 0.014(4) 0.008(3) 0.012(4)
C61 0.106(12) 0.64(5) 0.096(11) 0.19(2) 0.044(10) 0.20(2)

loop_
_atom_type_symbol
_atom_type_description
_atom_type_scat_dispersion_real
_atom_type_scat_dispersion_imag
_atom_type_scat_source
C C 0.0033 0.0016 'International Tables Vol C Tables 4.2.6.8 and 6.1.1.4'
H H 0.0000 0.0000 'International Tables Vol C Tables 4.2.6.8 and 6.1.1.4'
N N 0.0061 0.0033 'International Tables Vol C Tables 4.2.6.8 and 6.1.1.4'
O O 0.0106 0.0060 'International Tables Vol C Tables 4.2.6.8 and 6.1.1.4'
F F 0.0171 0.0103 'International Tables Vol C Tables 4.2.6.8 and 6.1.1.4'
S S 0.1246 0.1234 'International Tables Vol C Tables 4.2.6.8 and 6.1.1.4'
Ru Ru -1.2594 0.8363 'International Tables Vol C Tables 4.2.6.8 and 6.1.1.4'

loop_
_geom_angle_atom_site_label_1
_geom_angle_atom_site_label_2
_geom_angle_atom_site_label_3
_geom_angle
_geom_angle_site_symmetry_1
_geom_angle_site_symmetry_3
_geom_angle_publ_flag
O2 Ru1 O1 88.52(17) . . ?
O2 Ru1 N3 83.0(2) . 2_756 ?
O1 Ru1 N3 82.25(19) . 2_756 ?
O2 Ru1 C36 87.2(3) . . ?
O1 Ru1 C36 137.9(2) . . ?
N3 Ru1 C36 138.4(3) 2_756 . ?
O2 Ru1 C35 101.5(2) . . ?
O1 Ru1 C35 168.5(2) . . ?
N3 Ru1 C35 104.5(3) 2_756 . ?
C36 Ru1 C35 38.5(3) . . ?
O2 Ru1 C34 134.6(3) . . ?
O1 Ru1 C34 135.1(3) . . ?
N3 Ru1 C34 90.5(2) 2_756 . ?
C36 Ru1 C34 68.6(3) . . ?
C35 Ru1 C34 37.2(3) . . ?
O2 Ru1 C33 167.8(2) . . ?
O1 Ru1 C33 101.9(2) . . ?
N3 Ru1 C33 104.5(3) 2_756 . ?
C36 Ru1 C33 80.8(3) . . ?
C35 Ru1 C33 67.5(3) . . ?
C34 Ru1 C33 37.5(3) . . ?
O2 Ru1 C32 138.0(3) . . ?
O1 Ru1 C32 88.3(2) . . ?
N3 Ru1 C32 137.8(3) 2_756 . ?
C36 Ru1 C32 68.2(3) . . ?
C35 Ru1 C32 80.4(3) . . ?
C34 Ru1 C32 68.0(3) . . ?
C33 Ru1 C32 37.8(3) . . ?
O2 Ru1 C31 103.7(3) . . ?
O1 Ru1 C31 103.1(2) . . ?
N3 Ru1 C31 171.4(3) 2_756 . ?
C36 Ru1 C31 38.5(3) . . ?
C35 Ru1 C31 69.1(3) . . ?
C34 Ru1 C31 81.0(3) . . ?
C33 Ru1 C31 68.0(3) . . ?
C32 Ru1 C31 37.2(3) . . ?
O4 Ru2 O3 86.69(18) . . ?
O4 Ru2 N1 82.8(2) . . ?
O3 Ru2 N1 83.9(2) . . ?
O4 Ru2 C43 121.5(6) . . ?
O3 Ru2 C43 150.4(6) . . ?
N1 Ru2 C43 90.6(4) . . ?
O4 Ru2 C42 161.9(5) . . ?
O3 Ru2 C42 111.4(5) . . ?
N1 Ru2 C42 97.6(4) . . ?
C43 Ru2 C42 40.5(5) . . ?
O4 Ru2 C46 114.9(3) . . ?
O3 Ru2 C46 98.2(3) . . ?
N1 Ru2 C46 162.2(3) . . ?
C43 Ru2 C46 78.9(4) . . ?
C42 Ru2 C46 65.1(4) . . ?
O4 Ru2 C45 91.2(3) . . ?
O3 Ru2 C45 125.9(3) . . ?
N1 Ru2 C45 149.4(3) . . ?
C43 Ru2 C45 67.2(5) . . ?
C42 Ru2 C45 79.3(4) . . ?
C46 Ru2 C45 36.2(3) . . ?
O4 Ru2 C44 92.4(4) . . ?
O3 Ru2 C44 163.3(3) . . ?
N1 Ru2 C44 112.6(3) . . ?
C43 Ru2 C44 38.2(5) . . ?
C42 Ru2 C44 70.7(5) . . ?
C46 Ru2 C44 67.1(4) . . ?
C45 Ru2 C44 37.4(3) . . ?
O4 Ru2 C41 150.8(4) . . ?
O3 Ru2 C41 91.0(3) . . ?
N1 Ru2 C41 126.0(4) . . ?
C43 Ru2 C41 68.9(6) . . ?
C42 Ru2 C41 35.9(5) . . ?
C46 Ru2 C41 36.7(3) . . ?
C45 Ru2 C41 66.8(4) . . ?
C44 Ru2 C41 81.7(4) . . ?
O5 Ru3 O6 87.56(18) . . ?
O5 Ru3 N2 84.32(19) . . ?
O6 Ru3 N2 81.4(2) . . ?
O5 Ru3 C56 118.4(2) . . ?
O6 Ru3 C56 153.4(2) . . ?
N2 Ru3 C56 95.1(2) . . ?
O5 Ru3 C53 119.9(2) . . ?
O6 Ru3 C53 92.3(2) . . ?
N2 Ru3 C53 154.8(2) . . ?
C56 Ru3 C53 79.7(3) . . ?
O5 Ru3 C55 156.1(2) . . ?
O6 Ru3 C55 115.6(2) . . ?
N2 Ru3 C55 92.9(2) . . ?
C56 Ru3 C55 38.0(3) . . ?
C53 Ru3 C55 67.8(3) . . ?
O5 Ru3 C54 157.6(2) . . ?
O6 Ru3 C54 89.9(2) . . ?
N2 Ru3 C54 117.3(2) . . ?
C56 Ru3 C54 68.2(3) . . ?
C53 Ru3 C54 37.9(3) . . ?
C55 Ru3 C54 37.6(3) . . ?
O5 Ru3 C52 93.5(2) . . ?
O6 Ru3 C52 119.3(2) . . ?
N2 Ru3 C52 159.1(3) . . ?
C56 Ru3 C52 67.7(3) . . ?
C53 Ru3 C52 37.4(3) . . ?
C55 Ru3 C52 80.7(3) . . ?
C54 Ru3 C52 68.5(3) . . ?
O5 Ru3 C51 92.6(2) . . ?
O6 Ru3 C51 157.7(2) . . ?
N2 Ru3 C51 120.9(2) . . ?
C56 Ru3 C51 37.1(3) . . ?
C53 Ru3 C51 68.3(3) . . ?
C55 Ru3 C51 68.4(3) . . ?
C54 Ru3 C51 81.4(3) . . ?
C52 Ru3 C51 38.4(3) . . ?
C10 N1 C6 118.6(6) . . ?
C10 N1 Ru2 118.4(5) . . ?
C6 N1 Ru2 122.8(5) . . ?
C20 N2 C16 118.4(6) . . ?
C20 N2 Ru3 124.6(4) . . ?
C16 N2 Ru3 117.1(4) . . ?
C26 N3 C30 118.7(6) . . ?
C26 N3 Ru1 119.7(4) . 2_756 ?
C30 N3 Ru1 121.6(4) . 2_756 ?
C2 O1 Ru1 127.4(4) . . ?
C4 O2 Ru1 126.6(4) . . ?
C12 O3 Ru2 126.5(4) . . ?
C14 O4 Ru2 128.0(5) . . ?
C24 O5 Ru3 128.0(4) . . ?
C22 O6 Ru3 127.3(4) . . ?
O8 S1 O9 114.9(8) . . ?
O8 S1 O7 116.9(6) . . ?
O9 S1 O7 101.2(8) . . ?
O8 S1 C61 107.6(6) . . ?
O9 S1 C61 108.6(13) . . ?
O7 S1 C61 107.1(8) . . ?
O11 S2 O10 125.7(5) . . ?
O11 S2 O12 107.1(5) . . ?
O10 S2 O12 105.5(6) . . ?
O11 S2 C62 114.7(7) . . ?
O10 S2 C62 106.9(7) . . ?
O12 S2 C62 90.8(6) . . ?
O13 S3 O15 112.4(9) . . ?
O13 S3 O14 126.4(13) . . ?
O15 S3 O14 100.6(9) . . ?
O13 S3 S3 123.4(12) . 2_776 ?
O15 S3 S3 103.1(10) . 2_776 ?
O14 S3 S3 85.9(9) . 2_776 ?
O1 C2 C3 125.8(6) . . ?
O1 C2 C1 113.8(6) . . ?
C3 C2 C1 120.4(6) . . ?
C4 C3 C2 123.9(6) . . ?
C4 C3 C8 119.7(6) . . ?
C2 C3 C8 116.4(6) . . ?
O2 C4 C3 126.8(6) . . ?
O2 C4 C5 113.5(6) . . ?
C3 C4 C5 119.6(6) . . ?
N1 C6 C7 121.2(7) . . ?
C8 C7 C6 121.2(7) . . ?
C7 C8 C9 116.7(6) . . ?
C7 C8 C3 124.3(6) . . ?
C9 C8 C3 119.0(7) . . ?
C8 C9 C10 121.0(8) . . ?
N1 C10 C9 121.3(8) . . ?
O3 C12 C13 125.6(6) . . ?
O3 C12 C11 113.7(6) . . ?
C13 C12 C11 120.6(6) . . ?
C12 C13 C14 123.6(6) . . ?
C12 C13 C18 117.8(6) . . ?
C14 C13 C18 118.4(6) . . ?
O4 C14 C13 124.0(7) . . ?
O4 C14 C15 113.7(7) . . ?
C13 C14 C15 122.3(7) . . ?
N2 C16 C17 120.9(6) . . ?
C18 C17 C16 121.4(6) . . ?
C17 C18 C19 115.8(6) . . ?
C17 C18 C13 122.6(6) . . ?
C19 C18 C13 121.6(6) . . ?
C20 C19 C18 120.6(6) . . ?
N2 C20 C19 122.9(6) . . ?
O6 C22 C23 126.3(6) . . ?
O6 C22 C21 113.6(6) . . ?
C23 C22 C21 120.0(6) . . ?
C22 C23 C24 124.8(6) . . ?
C22 C23 C28 118.6(6) . . ?
C24 C23 C28 116.5(6) . . ?
O5 C24 C23 125.1(6) . . ?
O5 C24 C25 115.0(6) . . ?
C23 C24 C25 119.9(6) . . ?
N3 C26 C27 120.3(6) . . ?
C26 C27 C28 121.9(6) . . ?
C29 C28 C27 115.9(6) . . ?
C29 C28 C23 122.5(6) . . ?
C27 C28 C23 121.6(6) . . ?
C30 C29 C28 120.8(7) . . ?
N3 C30 C29 122.4(6) . . ?
C32 C31 C36 118.7(7) . . ?
C32 C31 C37 121.9(8) . . ?
C36 C31 C37 119.3(9) . . ?
C32 C31 Ru1 71.2(4) . . ?
C36 C31 Ru1 69.5(4) . . ?
C37 C31 Ru1 128.5(6) . . ?
C31 C32 C33 121.0(7) . . ?
C31 C32 Ru1 71.6(4) . . ?
C33 C32 Ru1 71.0(4) . . ?
C34 C33 C32 120.2(7) . . ?
C34 C33 Ru1 71.2(4) . . ?
C32 C33 Ru1 71.1(4) . . ?
C35 C34 C33 120.3(7) . . ?
C35 C34 C40 119.5(8) . . ?
C33 C34 C40 120.0(8) . . ?
C35 C34 Ru1 71.3(4) . . ?
C33 C34 Ru1 71.3(4) . . ?
C40 C34 Ru1 126.0(5) . . ?
C34 C35 C36 119.9(7) . . ?
C34 C35 Ru1 71.5(4) . . ?
C36 C35 Ru1 69.9(4) . . ?
C35 C36 C31 119.9(8) . . ?
C35 C36 Ru1 71.6(4) . . ?
C31 C36 Ru1 72.0(4) . . ?
C38 C37 C31 115.2(11) . . ?
C38 C37 C39 109.5(13) . . ?
C31 C37 C39 113.9(11) . . ?
C42 C41 C46 118.1(12) . . ?
C42 C41 C47 117.4(13) . . ?
C46 C41 C47 124.4(13) . . ?
C42 C41 Ru2 70.7(7) . . ?
C46 C41 Ru2 70.7(5) . . ?
C47 C41 Ru2 128.1(7) . . ?
C41 C42 C43 119.7(12) . . ?
C41 C42 Ru2 73.5(6) . . ?
C43 C42 Ru2 68.4(6) . . ?
C44 C43 C42 120.7(12) . . ?
C44 C43 Ru2 73.7(6) . . ?
C42 C43 Ru2 71.1(6) . . ?
C45 C44 C43 115.4(11) . . ?
C45 C44 C50 119.5(12) . . ?
C43 C44 C50 124.5(13) . . ?
C45 C44 Ru2 71.2(5) . . ?
C43 C44 Ru2 68.1(6) . . ?
C50 C44 Ru2 123.7(7) . . ?
C46 C45 C44 121.5(10) . . ?
C46 C45 Ru2 71.0(5) . . ?
C44 C45 Ru2 71.4(5) . . ?
C45 C46 C41 124.5(10) . . ?
C45 C46 Ru2 72.8(5) . . ?
C41 C46 Ru2 72.6(6) . . ?
C48 C47 C49 114(2) . . ?
C48 C47 C41 109.3(16) . . ?
C49 C47 C41 99.2(15) . . ?
C56 C51 C52 117.4(7) . . ?
C56 C51 C57 121.1(7) . . ?
C52 C51 C57 121.5(7) . . ?
C56 C51 Ru3 69.8(4) . . ?
C52 C51 Ru3 70.0(4) . . ?
C57 C51 Ru3 132.1(5) . . ?
C53 C52 C51 119.9(7) . . ?
C53 C52 Ru3 70.9(4) . . ?
C51 C52 Ru3 71.6(4) . . ?
C52 C53 C54 121.8(7) . . ?
C52 C53 Ru3 71.7(4) . . ?
C54 C53 Ru3 71.4(4) . . ?
C55 C54 C53 118.5(7) . . ?
C55 C54 C60 121.9(7) . . ?
C53 C54 C60 119.5(7) . . ?
C55 C54 Ru3 70.9(4) . . ?
C53 C54 Ru3 70.7(4) . . ?
C60 C54 Ru3 127.6(5) . . ?
C54 C55 C56 119.7(7) . . ?
C54 C55 Ru3 71.5(4) . . ?
C56 C55 Ru3 70.6(4) . . ?
C51 C56 C55 122.8(7) . . ?
C51 C56 Ru3 73.0(4) . . ?
C55 C56 Ru3 71.4(4) . . ?
C51 C57 C59 107.7(8) . . ?
C51 C57 C58 115.7(8) . . ?
C59 C57 C58 110.4(9) . . ?
F1 C61 F2 115(2) . . ?
F1 C61 F3 104.9(17) . . ?
F2 C61 F3 117.2(18) . . ?
F1 C61 S1 115.1(15) . . ?
F2 C61 S1 95.0(14) . . ?
F3 C61 S1 109.4(14) . . ?
F4 C62 F5 134.2(18) . . ?
F4 C62 F6 111.3(16) . . ?
F5 C62 F6 102.0(15) . . ?
F4 C62 S2 93.9(11) . . ?
F5 C62 S2 108.2(11) . . ?
F6 C62 S2 103.5(12) . . ?

loop_
_geom_bond_atom_site_label_1
_geom_bond_atom_site_label_2
_geom_bond_distance
_geom_bond_site_symmetry_2
_geom_bond_publ_flag
Ru1 O2 2.040(5) . ?
Ru1 O1 2.043(4) . ?
Ru1 N3 2.131(5) 2_756 ?
Ru1 C36 2.158(7) . ?
Ru1 C35 2.180(7) . ?
Ru1 C34 2.183(7) . ?
Ru1 C33 2.183(7) . ?
Ru1 C32 2.185(7) . ?
Ru1 C31 2.191(7) . ?
Ru2 O4 2.049(5) . ?
Ru2 O3 2.054(4) . ?
Ru2 N1 2.111(6) . ?
Ru2 C43 2.123(10) . ?
Ru2 C42 2.161(10) . ?
Ru2 C46 2.171(8) . ?
Ru2 C45 2.192(8) . ?
Ru2 C44 2.195(9) . ?
Ru2 C41 2.196(11) . ?
Ru3 O5 2.053(5) . ?
Ru3 O6 2.063(5) . ?
Ru3 N2 2.138(5) . ?
Ru3 C56 2.170(7) . ?
Ru3 C53 2.179(7) . ?
Ru3 C55 2.181(7) . ?
Ru3 C54 2.188(7) . ?
Ru3 C52 2.189(7) . ?
Ru3 C51 2.211(7) . ?
N1 C10 1.339(11) . ?
N1 C6 1.349(9) . ?
N2 C20 1.303(8) . ?
N2 C16 1.356(8) . ?
N3 C26 1.329(9) . ?
N3 C30 1.342(8) . ?
N3 Ru1 2.131(5) 2_756 ?
O1 C2 1.273(8) . ?
O2 C4 1.283(8) . ?
O3 C12 1.290(8) . ?
O4 C14 1.281(8) . ?
O5 C24 1.276(8) . ?
O6 C22 1.279(8) . ?
O7 S1 1.438(8) . ?
O8 S1 1.379(9) . ?
O9 S1 1.425(9) . ?
O10 S2 1.389(7) . ?
O11 S2 1.360(7) . ?
O12 S2 1.749(10) . ?
F1 C61 1.314(16) . ?
F2 C61 1.32(3) . ?
F3 C61 1.364(19) . ?
F4 C62 1.363(15) . ?
F5 C62 1.370(15) . ?
F6 C62 1.379(16) . ?
S1 C61 1.748(15) . ?
S2 C62 1.753(16) . ?
S3 O13 1.124(10) . ?
S3 O15 1.432(14) . ?
S3 O14 1.621(15) . ?
S3 S3 1.816(12) 2_776 ?
C1 C2 1.509(9) . ?
C2 C3 1.414(9) . ?
C3 C4 1.399(9) . ?
C3 C8 1.494(9) . ?
C4 C5 1.507(10) . ?
C6 C7 1.385(9) . ?
C7 C8 1.369(10) . ?
C8 C9 1.376(10) . ?
C9 C10 1.389(11) . ?
C11 C12 1.502(9) . ?
C12 C13 1.414(10) . ?
C13 C14 1.431(10) . ?
C13 C18 1.489(9) . ?
C14 C15 1.481(11) . ?
C16 C17 1.377(9) . ?
C17 C18 1.370(9) . ?
C18 C19 1.387(9) . ?
C19 C20 1.371(9) . ?
C21 C22 1.509(10) . ?
C22 C23 1.377(9) . ?
C23 C24 1.426(9) . ?
C23 C28 1.507(9) . ?
C24 C25 1.484(10) . ?
C26 C27 1.381(10) . ?
C27 C28 1.385(9) . ?
C28 C29 1.366(9) . ?
C29 C30 1.366(10) . ?
C31 C32 1.396(12) . ?
C31 C36 1.434(11) . ?
C31 C37 1.526(12) . ?
C32 C33 1.416(11) . ?
C33 C34 1.403(10) . ?
C34 C35 1.393(11) . ?
C34 C40 1.500(11) . ?
C35 C36 1.432(11) . ?
C37 C38 1.392(19) . ?
C37 C39 1.528(18) . ?
C41 C42 1.343(18) . ?
C41 C46 1.375(13) . ?
C41 C47 1.58(2) . ?
C42 C43 1.48(2) . ?
C43 C44 1.416(19) . ?
C44 C45 1.408(13) . ?
C44 C50 1.535(17) . ?
C45 C46 1.356(12) . ?
C47 C48 1.31(2) . ?
C47 C49 1.56(2) . ?
C51 C56 1.395(10) . ?
C51 C52 1.447(11) . ?
C51 C57 1.513(10) . ?
C52 C53 1.402(10) . ?
C53 C54 1.419(10) . ?
C54 C55 1.409(10) . ?
C54 C60 1.496(10) . ?
C55 C56 1.417(10) . ?
C57 C59 1.516(13) . ?
C57 C58 1.526(13) . ?
